data_1503246
loop_
_publ_author_name
'Tang, Xiang-Ying'
'Wei, Yin'
'Shi, Min'

_publ_section_title
;
 Thermally induced electrocyclic reaction of methylenecyclopropane
 methylene diketone derivatives: a facile method for the synthesis of
 spiro[2.5]octa-3,5-dienes.
;
_journal_issue 22
_journal_name_full 'Organic letters'
_journal_page_first 5120
_journal_page_last 5123
_journal_paper_doi 10.1021/ol102002f
_journal_volume 12
_journal_year 2010
_chemical_formula_sum 'C19 H19 Br O2'
_chemical_formula_weight 359.25
_chemical_name_systematic
; 
 ? 
;
_space_group_IT_number 60
_symmetry_cell_setting orthorhombic
_symmetry_space_group_name_Hall '-P 2n 2ab'
_symmetry_space_group_name_H-M 'P b c n'
_atom_sites_solution_hydrogens geom
_atom_sites_solution_primary direct
_atom_sites_solution_secondary difmap
_audit_creation_method SHELXL-97
_cell_angle_alpha 90.00
_cell_angle_beta 90.00
_cell_angle_gamma 90.00
_cell_formula_units_Z 8
_cell_length_a 25.683(3)
_cell_length_b 12.1372(13)
_cell_length_c 11.0178(12)
_cell_measurement_reflns_used 1681
_cell_measurement_temperature 293(2)
_cell_measurement_theta_max 37.604
_cell_measurement_theta_min 5.239
_cell_volume 3434.5(7)
_computing_cell_refinement 'Bruker SMART'
_computing_data_collection 'Bruker SMART'
_computing_data_reduction 'Bruker SHELXTL'
_computing_molecular_graphics 'Bruker SHELXTL'
_computing_publication_material 'Bruker SHELXTL'
_computing_structure_refinement 'SHELXL-97 (Sheldrick, 1997)'
_computing_structure_solution 'SHELXS-97 (Sheldrick, 1990)'
_diffrn_ambient_temperature 293(2)
_diffrn_measured_fraction_theta_full 0.999
_diffrn_measured_fraction_theta_max 0.999
_diffrn_measurement_device_type 'CCD area detector'
_diffrn_measurement_method 'phi and omega scans'
_diffrn_radiation_monochromator graphite
_diffrn_radiation_source 'fine-focus sealed tube'
_diffrn_radiation_type MoK\a
_diffrn_radiation_wavelength 0.71073
_diffrn_reflns_av_R_equivalents 0.0982
_diffrn_reflns_av_sigmaI/netI 0.0845
_diffrn_reflns_limit_h_max 26
_diffrn_reflns_limit_h_min -31
_diffrn_reflns_limit_k_max 14
_diffrn_reflns_limit_k_min -13
_diffrn_reflns_limit_l_max 13
_diffrn_reflns_limit_l_min -13
_diffrn_reflns_number 17036
_diffrn_reflns_theta_full 25.50
_diffrn_reflns_theta_max 25.50
_diffrn_reflns_theta_min 1.86
_exptl_absorpt_coefficient_mu 2.398
_exptl_absorpt_correction_T_max 1.0000
_exptl_absorpt_correction_T_min 0.4643
_exptl_absorpt_correction_type empirical
_exptl_absorpt_process_details sadabs
_exptl_crystal_colour yellow
_exptl_crystal_density_diffrn 1.390
_exptl_crystal_density_method 'not measured'
_exptl_crystal_description prismatic
_exptl_crystal_F_000 1472
_exptl_crystal_size_max 0.396
_exptl_crystal_size_mid 0.267
_exptl_crystal_size_min 0.175
_refine_diff_density_max 0.564
_refine_diff_density_min -0.730
_refine_diff_density_rms 0.047
_refine_ls_extinction_expression Fc^*^=kFc[1+0.001xFc^2^\l^3^/sin(2\q)]^-1/4^
_refine_ls_extinction_method SHELXL
_refine_ls_goodness_of_fit_ref 0.941
_refine_ls_hydrogen_treatment constr
_refine_ls_matrix_type full
_refine_ls_number_parameters 202
_refine_ls_number_reflns 3201
_refine_ls_number_restraints 0
_refine_ls_restrained_S_all 0.941
_refine_ls_R_factor_all 0.1220
_refine_ls_R_factor_gt 0.0488
_refine_ls_shift/su_max 0.004
_refine_ls_shift/su_mean 0.001
_refine_ls_structure_factor_coef Fsqd
_refine_ls_weighting_details
; calc 
 [0.00000+1.00000exp(2.00(sin\q/\l)^2^)]/ 
   [\s^2^(Fo^2^)+0.0000+0.0000*P+(0.0711P)^2^+0.0000sin\q/\l] 
 where P = 0.33333Fo^2^ + 0.66667Fc^2^ 
;
_refine_ls_weighting_scheme calc
_refine_ls_wR_factor_gt 0.1294
_refine_ls_wR_factor_ref 0.1556
_reflns_number_gt 1260
_reflns_number_total 3201
_reflns_threshold_expression >2sigma(I)
_cod_data_source_file ol102002f_si_001.cif
_cod_data_source_block cd29608
_cod_depositor_comments
;
The following automatic conversions were performed:

'_symmetry_cell_setting' value 'Orthorhombic' changed to
'orthorhombic' according to
/home/saulius/struct/CIF-dictionaries/cif_core.dic dictionary named
'cif_core.dic' version 2.4.2 from 2011-04-26.

Automatic conversion script
Id: cif_fix_values 1715 2011-07-08 13:25:40Z adriana 
;
_cod_original_cell_volume 3434.5(6)
_cod_original_sg_symbol_H-M Pbcn
_cod_database_code 1503246

loop_
_symmetry_equiv_pos_as_xyz
'x, y, z'
'-x+1/2, -y+1/2, z+1/2'
'-x, y, -z+1/2'
'x+1/2, -y+1/2, -z'
'-x, -y, -z'
'x-1/2, y-1/2, -z-1/2'
'x, -y, z-1/2'
'-x-1/2, y-1/2, z'

loop_
_atom_site_label
_atom_site_type_symbol
_atom_site_fract_x
_atom_site_fract_y
_atom_site_fract_z
_atom_site_U_iso_or_equiv
_atom_site_adp_type
_atom_site_occupancy
_atom_site_symmetry_multiplicity
_atom_site_calc_flag
_atom_site_refinement_flags
Br1 Br 0.52888(2) 0.25490(5) 0.99119(8) 0.1437(4) Uani 1 1 d .
O1 O 0.16643(14) 0.2287(3) 0.8597(4) 0.1073(13) Uani 1 1 d .
O2 O 0.24472(10) -0.06134(19) 1.0719(3) 0.0606(8) Uani 1 1 d .
C1 C 0.17365(18) 0.1297(4) 0.8740(4) 0.0718(13) Uani 1 1 d .
C2 C 0.14638(18) 0.0466(4) 0.7971(4) 0.0813(15) Uani 1 1 d .
H2A H 0.1682 0.0298 0.7276 0.098 Uiso 1 1 calc R
H2B H 0.1144 0.0789 0.7668 0.098 Uiso 1 1 calc R
C3 C 0.13318(16) -0.0608(3) 0.8622(4) 0.0602(11) Uani 1 1 d .
C4 C 0.18290(15) -0.1046(3) 0.9205(4) 0.0614(11) Uani 1 1 d .
H4A H 0.1738 -0.1628 0.9771 0.074 Uiso 1 1 calc R
H4B H 0.2047 -0.1366 0.8578 0.074 Uiso 1 1 calc R
C5 C 0.21331(14) -0.0189(3) 0.9861(3) 0.0467(10) Uani 1 1 d .
C6 C 0.20888(15) 0.0895(3) 0.9663(4) 0.0519(10) Uani 1 1 d .
C7 C 0.23737(16) 0.1635(3) 1.0445(4) 0.0628(12) Uani 1 1 d .
H7 H 0.2307 0.2387 1.0414 0.075 Uiso 1 1 calc R
C8 C 0.27272(16) 0.1257(3) 1.1202(4) 0.0644(12) Uani 1 1 d .
H8 H 0.2902 0.1738 1.1717 0.077 Uiso 1 1 calc R
C9 C 0.28433(15) 0.0079(3) 1.1231(4) 0.0551(11) Uani 1 1 d .
C10 C 0.31240(17) -0.0454(4) 1.2253(5) 0.0821(15) Uani 1 1 d .
H10A H 0.3008 -0.1179 1.2506 0.098 Uiso 1 1 calc R
H10B H 0.3247 0.0015 1.2906 0.098 Uiso 1 1 calc R
C11 C 0.33922(15) -0.0359(3) 1.1039(4) 0.0609(12) Uani 1 1 d .
H11 H 0.3403 -0.1054 1.0587 0.073 Uiso 1 1 calc R
C12 C 0.38457(15) 0.0362(3) 1.0806(4) 0.0547(11) Uani 1 1 d .
C13 C 0.40057(16) 0.1193(3) 1.1563(4) 0.0621(11) Uani 1 1 d .
H13 H 0.3820 0.1324 1.2274 0.075 Uiso 1 1 calc R
C14 C 0.44298(18) 0.1839(4) 1.1309(5) 0.0724(13) Uani 1 1 d .
H14 H 0.4532 0.2385 1.1850 0.087 Uiso 1 1 calc R
C15 C 0.47017(18) 0.1677(4) 1.0258(6) 0.0812(15) Uani 1 1 d .
C16 C 0.4552(2) 0.0874(5) 0.9477(5) 0.0879(16) Uani 1 1 d .
H16 H 0.4733 0.0764 0.8756 0.105 Uiso 1 1 calc R
C17 C 0.41233(17) 0.0214(4) 0.9762(4) 0.0743(14) Uani 1 1 d .
H17 H 0.4025 -0.0340 0.9226 0.089 Uiso 1 1 calc R
C18 C 0.11185(19) -0.1466(4) 0.7728(4) 0.0984(17) Uani 1 1 d .
H18A H 0.1377 -0.1623 0.7123 0.148 Uiso 1 1 calc R
H18B H 0.0811 -0.1182 0.7343 0.148 Uiso 1 1 calc R
H18C H 0.1034 -0.2130 0.8158 0.148 Uiso 1 1 calc R
C19 C 0.09250(17) -0.0394(4) 0.9599(4) 0.0736(14) Uani 1 1 d .
H19A H 0.0858 -0.1062 1.0037 0.110 Uiso 1 1 calc R
H19B H 0.0609 -0.0142 0.9226 0.110 Uiso 1 1 calc R
H19C H 0.1051 0.0159 1.0148 0.110 Uiso 1 1 calc R

loop_
_atom_site_aniso_label
_atom_site_aniso_U_11
_atom_site_aniso_U_22
_atom_site_aniso_U_33
_atom_site_aniso_U_23
_atom_site_aniso_U_13
_atom_site_aniso_U_12
Br1 0.0732(4) 0.1177(6) 0.2403(11) 0.0541(5) 0.0370(5) -0.0142(4)
O1 0.110(3) 0.074(2) 0.138(3) 0.052(2) -0.017(2) 0.004(2)
O2 0.0536(17) 0.0373(14) 0.091(2) 0.0059(14) -0.0207(16) -0.0013(13)
C1 0.072(3) 0.065(3) 0.078(4) 0.025(3) 0.008(3) 0.002(3)
C2 0.080(4) 0.104(4) 0.060(3) 0.017(3) -0.009(3) -0.002(3)
C3 0.058(3) 0.069(3) 0.054(3) -0.003(2) -0.009(2) -0.002(2)
C4 0.055(3) 0.050(2) 0.079(3) -0.011(2) -0.004(2) -0.001(2)
C5 0.042(2) 0.042(2) 0.057(3) -0.0016(19) -0.002(2) -0.0008(18)
C6 0.045(2) 0.043(2) 0.067(3) 0.008(2) 0.004(2) -0.0004(19)
C7 0.052(3) 0.034(2) 0.102(4) -0.004(2) 0.009(3) -0.004(2)
C8 0.052(3) 0.052(3) 0.089(4) -0.019(2) 0.002(2) -0.010(2)
C9 0.047(2) 0.048(2) 0.070(3) -0.003(2) -0.001(2) -0.009(2)
C10 0.067(3) 0.092(3) 0.087(4) 0.027(3) -0.019(3) -0.023(3)
C11 0.051(3) 0.054(3) 0.077(3) 0.001(2) -0.010(2) 0.002(2)
C12 0.045(2) 0.057(3) 0.062(3) -0.001(2) -0.007(2) 0.008(2)
C13 0.054(3) 0.064(3) 0.069(3) -0.003(2) -0.002(2) 0.001(2)
C14 0.063(3) 0.061(3) 0.094(4) -0.007(3) -0.006(3) -0.003(2)
C15 0.056(3) 0.072(3) 0.116(5) 0.015(3) 0.007(3) 0.003(3)
C16 0.067(3) 0.121(5) 0.076(4) 0.009(4) 0.014(3) 0.016(3)
C17 0.055(3) 0.095(4) 0.073(4) -0.015(3) -0.010(3) 0.011(3)
C18 0.087(4) 0.123(4) 0.085(4) -0.034(3) -0.019(3) -0.007(3)
C19 0.058(3) 0.082(3) 0.081(4) 0.006(3) -0.005(3) -0.001(2)

loop_
_atom_type_symbol
_atom_type_description
_atom_type_scat_dispersion_real
_atom_type_scat_dispersion_imag
_atom_type_scat_source
C C 0.0033 0.0016 'International Tables Vol C Tables 4.2.6.8 and 6.1.1.4'
H H 0.0000 0.0000 'International Tables Vol C Tables 4.2.6.8 and 6.1.1.4'
O O 0.0106 0.0060 'International Tables Vol C Tables 4.2.6.8 and 6.1.1.4'
Br Br -0.2901 2.4595 'International Tables Vol C Tables 4.2.6.8 and 6.1.1.4'

loop_
_geom_angle_atom_site_label_1
_geom_angle_atom_site_label_2
_geom_angle_atom_site_label_3
_geom_angle
C5 O2 C9 118.5(3)
O1 C1 C6 121.0(5)
O1 C1 C2 121.3(5)
C6 C1 C2 117.7(4)
C1 C2 C3 114.5(4)
C1 C2 H2A 108.6
C3 C2 H2A 108.6
C1 C2 H2B 108.6
C3 C2 H2B 108.6
H2A C2 H2B 107.6
C19 C3 C4 109.7(3)
C19 C3 C2 109.8(4)
C4 C3 C2 108.1(4)
C19 C3 C18 109.0(4)
C4 C3 C18 109.4(4)
C2 C3 C18 110.9(4)
C5 C4 C3 113.6(3)
C5 C4 H4A 108.9
C3 C4 H4A 108.9
C5 C4 H4B 108.9
C3 C4 H4B 108.9
H4A C4 H4B 107.7
C6 C5 O2 122.8(3)
C6 C5 C4 124.3(4)
O2 C5 C4 112.8(3)
C5 C6 C7 118.1(4)
C5 C6 C1 120.0(4)
C7 C6 C1 121.8(4)
C8 C7 C6 120.7(4)
C8 C7 H7 119.6
C6 C7 H7 119.6
C7 C8 C9 119.8(4)
C7 C8 H8 120.1
C9 C8 H8 120.1
O2 C9 C8 114.8(3)
O2 C9 C10 112.8(3)
C8 C9 C10 122.8(4)
O2 C9 C11 113.4(3)
C8 C9 C11 121.9(3)
C10 C9 C11 60.2(3)
C9 C10 C11 61.1(3)
C9 C10 H10A 117.7
C11 C10 H10A 117.7
C9 C10 H10B 117.7
C11 C10 H10B 117.7
H10A C10 H10B 114.8
C12 C11 C10 123.9(4)
C12 C11 C9 123.1(3)
C10 C11 C9 58.7(3)
C12 C11 H11 113.5
C10 C11 H11 113.5
C9 C11 H11 113.5
C17 C12 C13 116.9(4)
C17 C12 C11 118.6(4)
C13 C12 C11 124.4(4)
C14 C13 C12 122.2(4)
C14 C13 H13 118.9
C12 C13 H13 118.9
C15 C14 C13 119.9(5)
C15 C14 H14 120.1
C13 C14 H14 120.1
C16 C15 C14 119.7(5)
C16 C15 Br1 120.2(5)
C14 C15 Br1 120.1(4)
C15 C16 C17 119.5(5)
C15 C16 H16 120.2
C17 C16 H16 120.2
C12 C17 C16 121.7(4)
C12 C17 H17 119.2
C16 C17 H17 119.2
C3 C18 H18A 109.5
C3 C18 H18B 109.5
H18A C18 H18B 109.5
C3 C18 H18C 109.5
H18A C18 H18C 109.5
H18B C18 H18C 109.5
C3 C19 H19A 109.5
C3 C19 H19B 109.5
H19A C19 H19B 109.5
C3 C19 H19C 109.5
H19A C19 H19C 109.5
H19B C19 H19C 109.5

loop_
_geom_bond_atom_site_label_1
_geom_bond_atom_site_label_2
_geom_bond_distance
Br1 C15 1.881(5)
O1 C1 1.227(5)
O2 C5 1.345(4)
O2 C9 1.435(4)
C1 C6 1.446(6)
C1 C2 1.491(6)
C2 C3 1.526(5)
C2 H2A 0.9700
C2 H2B 0.9700
C3 C19 1.522(6)
C3 C4 1.525(5)
C3 C18 1.535(5)
C4 C5 1.489(5)
C4 H4A 0.9700
C4 H4B 0.9700
C5 C6 1.338(5)
C6 C7 1.444(6)
C7 C8 1.316(5)
C7 H7 0.9300
C8 C9 1.461(5)
C8 H8 0.9300
C9 C10 1.485(6)
C9 C11 1.522(5)
C10 C11 1.509(6)
C10 H10A 0.9700
C10 H10B 0.9700
C11 C12 1.479(5)
C11 H11 0.9800
C12 C17 1.365(6)
C12 C13 1.373(5)
C13 C14 1.371(5)
C13 H13 0.9300
C14 C15 1.366(6)
C14 H14 0.9300
C15 C16 1.356(7)
C16 C17 1.397(6)
C16 H16 0.9300
C17 H17 0.9300
C18 H18A 0.9600
C18 H18B 0.9600
C18 H18C 0.9600
C19 H19A 0.9600
C19 H19B 0.9600
C19 H19C 0.9600

loop_
_geom_hbond_atom_site_label_D
_geom_hbond_atom_site_label_H
_geom_hbond_atom_site_label_A
_geom_hbond_distance_DH
_geom_hbond_distance_HA
_geom_hbond_distance_DA
_geom_hbond_angle_DHA
_geom_hbond_site_symmetry_A
C17 H17 Br1 0.93 3.35 3.695(5) 104.8 5_657

loop_
_geom_torsion_atom_site_label_1
_geom_torsion_atom_site_label_2
_geom_torsion_atom_site_label_3
_geom_torsion_atom_site_label_4
_geom_torsion
O1 C1 C2 C3 -146.5(4)
C6 C1 C2 C3 33.3(6)
C1 C2 C3 C19 67.0(5)
C1 C2 C3 C4 -52.6(5)
C1 C2 C3 C18 -172.6(4)
C19 C3 C4 C5 -74.0(5)
C2 C3 C4 C5 45.6(5)
C18 C3 C4 C5 166.5(4)
C9 O2 C5 C6 -16.1(5)
C9 O2 C5 C4 166.4(3)
C3 C4 C5 C6 -20.8(6)
C3 C4 C5 O2 156.8(3)
O2 C5 C6 C7 -2.9(6)
C4 C5 C6 C7 174.4(4)
O2 C5 C6 C1 -178.9(4)
C4 C5 C6 C1 -1.6(6)
O1 C1 C6 C5 175.2(4)
C2 C1 C6 C5 -4.7(6)
O1 C1 C6 C7 -0.7(7)
C2 C1 C6 C7 179.5(4)
C5 C6 C7 C8 10.4(6)
C1 C6 C7 C8 -173.7(4)
C6 C7 C8 C9 1.6(6)
C5 O2 C9 C8 26.7(5)
C5 O2 C9 C10 174.0(4)
C5 O2 C9 C11 -119.9(4)
C7 C8 C9 O2 -19.6(6)
C7 C8 C9 C10 -163.3(4)
C7 C8 C9 C11 123.9(5)
O2 C9 C10 C11 104.8(4)
C8 C9 C10 C11 -110.8(4)
C9 C10 C11 C12 111.2(4)
O2 C9 C11 C12 143.7(4)
C8 C9 C11 C12 -0.2(6)
C10 C9 C11 C12 -112.5(5)
O2 C9 C11 C10 -103.8(4)
C8 C9 C11 C10 112.3(5)
C10 C11 C12 C17 166.4(4)
C9 C11 C12 C17 -121.6(5)
C10 C11 C12 C13 -14.7(6)
C9 C11 C12 C13 57.3(6)
C17 C12 C13 C14 -1.3(6)
C11 C12 C13 C14 179.8(4)
C12 C13 C14 C15 1.4(7)
C13 C14 C15 C16 -0.4(7)
C13 C14 C15 Br1 -179.3(3)
C14 C15 C16 C17 -0.6(7)
Br1 C15 C16 C17 178.3(3)
C13 C12 C17 C16 0.2(6)
C11 C12 C17 C16 179.2(4)
C15 C16 C17 C12 0.7(7)
